data_7020441
loop_
_publ_author_name
'Lal, Bhajan'
'Badshah, Amin'
'Altaf, Ataf Ali'
'Tahir, Muhammad Nawaz'
'Ullah, Shafiq'
'Huq, Fazlul'

_publ_section_title
;
 Synthesis, characterization and antitumor activity of new ferrocene
 incorporated N,N'-disubstituted thioureas.
;
_journal_issue 48
_journal_name_full 'Dalton transactions (Cambridge, England : 2003)'
_journal_page_first 14643
_journal_page_last 14650
_journal_paper_doi 10.1039/c2dt31570j
_journal_volume 41
_journal_year 2012
_chemical_formula_moiety 'C19 H18 Fe N2 O S'
_chemical_formula_sum 'C19 H18 Fe N2 O S'
_chemical_formula_weight 378.27
_chemical_name_systematic
;
?
;
_space_group_IT_number 2
_symmetry_cell_setting triclinic
_symmetry_space_group_name_Hall '-P 1'
_symmetry_space_group_name_H-M 'P -1'
_atom_sites_solution_hydrogens geom
_atom_sites_solution_primary direct
_atom_sites_solution_secondary difmap
_audit_creation_method SHELXL-97
_cell_angle_alpha 81.868(4)
_cell_angle_beta 80.899(3)
_cell_angle_gamma 86.194(4)
_cell_formula_units_Z 4
_cell_length_a 8.0003(4)
_cell_length_b 11.0413(6)
_cell_length_c 19.8358(12)
_cell_measurement_temperature 296(2)
_cell_volume 1710.98(16)
_computing_structure_refinement 'SHELXL-97 (Sheldrick, 1997)'
_diffrn_ambient_temperature 296(2)
_diffrn_measured_fraction_theta_full 0.988
_diffrn_measured_fraction_theta_max 0.988
_diffrn_radiation_monochromator graphite
_diffrn_radiation_source 'fine-focus sealed tube'
_diffrn_radiation_type MoK\a
_diffrn_radiation_wavelength 0.71073
_diffrn_reflns_av_R_equivalents 0.0939
_diffrn_reflns_av_sigmaI/netI 0.1207
_diffrn_reflns_limit_h_max 9
_diffrn_reflns_limit_h_min -9
_diffrn_reflns_limit_k_max 13
_diffrn_reflns_limit_k_min -13
_diffrn_reflns_limit_l_max 23
_diffrn_reflns_limit_l_min -23
_diffrn_reflns_number 23583
_diffrn_reflns_theta_full 25.25
_diffrn_reflns_theta_max 25.25
_diffrn_reflns_theta_min 2.10
_exptl_absorpt_coefficient_mu 1.011
_exptl_absorpt_correction_T_max 0.834
_exptl_absorpt_correction_T_min 0.747
_exptl_absorpt_correction_type multi-scan
_exptl_crystal_density_diffrn 1.469
_exptl_crystal_density_method 'not measured'
_exptl_crystal_F_000 784
_exptl_crystal_size_max 0.39
_exptl_crystal_size_mid 0.24
_exptl_crystal_size_min 0.18
_refine_diff_density_max 0.291
_refine_diff_density_min -0.367
_refine_diff_density_rms 0.063
_refine_ls_extinction_method none
_refine_ls_goodness_of_fit_ref 0.969
_refine_ls_hydrogen_treatment mixed
_refine_ls_matrix_type full
_refine_ls_number_parameters 435
_refine_ls_number_reflns 6116
_refine_ls_number_restraints 0
_refine_ls_restrained_S_all 0.969
_refine_ls_R_factor_all 0.1578
_refine_ls_R_factor_gt 0.0585
_refine_ls_shift/su_max 0.000
_refine_ls_shift/su_mean 0.000
_refine_ls_structure_factor_coef Fsqd
_refine_ls_weighting_details 'calc w=1/[\s^2^(Fo^2^)+(0.0523P)^2^+0.0000P] where P=(Fo^2^+2Fc^2^)/3'
_refine_ls_weighting_scheme calc
_refine_ls_wR_factor_gt 0.1123
_refine_ls_wR_factor_ref 0.1479
_reflns_number_gt 2734
_reflns_number_total 6192
_reflns_threshold_expression >2sigma(I)
_cod_data_source_file c2dt31570j.txt
_cod_data_source_block shelxl
_cod_depositor_comments
;
The following automatic conversions were performed:

'_symmetry_cell_setting' value 'Triclinic' changed to 'triclinic'
according to /home/saulius/struct/CIF-dictionaries/cif_core.dic
dictionary named 'cif_core.dic' version 2.4.2 from 2011-04-26.

Automatic conversion script
Id: cif_fix_values 1891 2012-01-12 08:04:46Z andrius 
;
_cod_database_code 7020441

loop_
_symmetry_equiv_pos_as_xyz
'x, y, z'
'-x, -y, -z'

loop_
_atom_site_label
_atom_site_type_symbol
_atom_site_fract_x
_atom_site_fract_y
_atom_site_fract_z
_atom_site_U_iso_or_equiv
_atom_site_adp_type
_atom_site_occupancy
_atom_site_symmetry_multiplicity
_atom_site_calc_flag
_atom_site_refinement_flags
Fe1 Fe 0.57604(9) 0.67447(7) 0.37398(4) 0.0568(3) Uani 1 1 d .
S1 S 1.2226(3) 1.07161(15) 0.09494(9) 0.0920(7) Uani 1 1 d .
O1 O 1.2097(6) 0.8175(4) -0.0650(2) 0.0858(14) Uani 1 1 d .
N1 N 1.1301(5) 0.8609(4) 0.0644(2) 0.0553(12) Uani 1 1 d .
H1A H 1.1310 0.8169 0.0319 0.066 Uiso 1 1 calc R
N2 N 1.2628(5) 0.9911(4) -0.0252(2) 0.0589(13) Uani 1 1 d .
H2A H 1.3072 1.0610 -0.0383 0.071 Uiso 1 1 calc R
C1 C 0.5104(11) 0.8439(8) 0.3307(6) 0.102(3) Uani 1 1 d .
H1 H 0.5793 0.8925 0.2967 0.123 Uiso 1 1 calc R
C2 C 0.5002(12) 0.8426(8) 0.4000(7) 0.101(3) Uani 1 1 d .
H2 H 0.5612 0.8906 0.4214 0.121 Uiso 1 1 calc R
C3 C 0.3851(15) 0.7587(11) 0.4329(5) 0.114(3) Uani 1 1 d .
H3 H 0.3538 0.7405 0.4802 0.137 Uiso 1 1 calc R
C4 C 0.3249(9) 0.7070(8) 0.3837(8) 0.120(3) Uani 1 1 d .
H4 H 0.2465 0.6461 0.3918 0.144 Uiso 1 1 calc R
C5 C 0.3994(15) 0.7597(11) 0.3199(5) 0.113(3) Uani 1 1 d .
H5 H 0.3792 0.7421 0.2775 0.136 Uiso 1 1 calc R
C6 C 0.8212(6) 0.6373(5) 0.3869(3) 0.0537(15) Uani 1 1 d .
H6 H 0.8928 0.6916 0.3984 0.064 Uiso 1 1 calc R
C7 C 0.7148(7) 0.5564(6) 0.4340(3) 0.0685(18) Uani 1 1 d .
H7 H 0.7060 0.5479 0.4817 0.082 Uiso 1 1 calc R
C8 C 0.6252(8) 0.4916(6) 0.3967(3) 0.0725(19) Uani 1 1 d .
H8 H 0.5450 0.4339 0.4151 0.087 Uiso 1 1 calc R
C9 C 0.6780(7) 0.5292(5) 0.3265(3) 0.0587(16) Uani 1 1 d .
H9 H 0.6396 0.4990 0.2905 0.070 Uiso 1 1 calc R
C10 C 0.7996(6) 0.6212(5) 0.3185(3) 0.0460(14) Uani 1 1 d .
C11 C 0.8840(6) 0.6856(5) 0.2543(3) 0.0454(14) Uani 1 1 d .
C12 C 0.8604(7) 0.6565(5) 0.1910(3) 0.0649(17) Uani 1 1 d .
H12 H 0.7863 0.5959 0.1893 0.078 Uiso 1 1 calc R
C13 C 0.9440(7) 0.7152(5) 0.1305(3) 0.0601(16) Uani 1 1 d .
H13 H 0.9271 0.6924 0.0888 0.072 Uiso 1 1 calc R
C14 C 1.0517(6) 0.8066(5) 0.1305(3) 0.0487(14) Uani 1 1 d .
C15 C 1.0765(7) 0.8375(6) 0.1922(3) 0.0707(19) Uani 1 1 d .
H15 H 1.1479 0.9001 0.1933 0.085 Uiso 1 1 calc R
C16 C 0.9968(7) 0.7768(5) 0.2523(3) 0.0667(18) Uani 1 1 d .
H16 H 1.0192 0.7976 0.2938 0.080 Uiso 1 1 calc R
C17 C 1.2015(6) 0.9671(5) 0.0448(3) 0.0520(15) Uani 1 1 d .
C18 C 1.2626(8) 0.9198(6) -0.0759(3) 0.0617(17) Uani 1 1 d .
C19 C 1.3331(8) 0.9775(5) -0.1470(3) 0.080(2) Uani 1 1 d .
H19A H 1.2739 0.9499 -0.1800 0.119 Uiso 1 1 calc R
H19B H 1.4514 0.9546 -0.1567 0.119 Uiso 1 1 calc R
H19C H 1.3191 1.0650 -0.1496 0.119 Uiso 1 1 calc R
Fe2 Fe 0.08298(10) 0.18287(8) 0.37468(4) 0.0612(3) Uani 1 1 d .
S2 S 0.5143(2) 0.75371(15) 0.08515(9) 0.0762(5) Uani 1 1 d .
O2 O 0.8167(5) 0.4527(4) -0.0200(2) 0.0732(13) Uani 1 1 d .
N3 N 0.5841(5) 0.5149(4) 0.0816(2) 0.0525(12) Uani 1 1 d .
H3A H 0.6338 0.4611 0.0570 0.063 Uiso 1 1 calc R
N4 N 0.7124(5) 0.6467(4) -0.0091(2) 0.0572(13) Uani 1 1 d .
H4A H 0.7152 0.7202 -0.0303 0.069 Uiso 1 1 calc R
C20 C -0.1312(14) 0.0918(13) 0.3942(5) 0.114(3) Uani 1 1 d .
H20 H -0.2099 0.0900 0.4341 0.136 Uiso 1 1 calc R
C21 C -0.1322(15) 0.1780(10) 0.3354(10) 0.135(4) Uani 1 1 d .
H21 H -0.2087 0.2442 0.3287 0.162 Uiso 1 1 calc R
C22 C 0.007(2) 0.1432(14) 0.2889(5) 0.128(4) Uani 1 1 d .
H22 H 0.0403 0.1815 0.2444 0.153 Uiso 1 1 calc R
C23 C 0.0837(12) 0.0439(13) 0.3206(8) 0.123(4) Uani 1 1 d .
H23 H 0.1810 0.0032 0.3011 0.148 Uiso 1 1 calc R
C24 C 0.0010(17) 0.0119(8) 0.3839(7) 0.119(3) Uani 1 1 d .
H24 H 0.0300 -0.0539 0.4153 0.143 Uiso 1 1 calc R
C25 C 0.1147(8) 0.3590(6) 0.3867(3) 0.0703(18) Uani 1 1 d .
H25 H 0.0472 0.4269 0.3727 0.084 Uiso 1 1 calc R
C26 C 0.0891(9) 0.2862(8) 0.4505(4) 0.093(2) Uani 1 1 d .
H26 H 0.0006 0.2971 0.4860 0.111 Uiso 1 1 calc R
C27 C 0.2165(10) 0.1949(8) 0.4526(3) 0.096(3) Uani 1 1 d .
H27 H 0.2298 0.1351 0.4897 0.115 Uiso 1 1 calc R
C28 C 0.3236(8) 0.2096(6) 0.3876(3) 0.081(2) Uani 1 1 d .
H28 H 0.4181 0.1597 0.3747 0.098 Uiso 1 1 calc R
C29 C 0.2624(7) 0.3118(5) 0.3464(3) 0.0541(15) Uani 1 1 d .
C30 C 0.3386(7) 0.3614(5) 0.2764(3) 0.0524(15) Uani 1 1 d .
C31 C 0.4750(7) 0.3027(5) 0.2402(3) 0.0639(17) Uani 1 1 d .
H31 H 0.5155 0.2268 0.2593 0.077 Uiso 1 1 calc R
C32 C 0.5521(7) 0.3544(5) 0.1764(3) 0.0639(17) Uani 1 1 d .
H32 H 0.6435 0.3130 0.1531 0.077 Uiso 1 1 calc R
C33 C 0.4944(7) 0.4673(5) 0.1469(3) 0.0479(14) Uani 1 1 d .
C34 C 0.3553(7) 0.5253(5) 0.1805(3) 0.0627(17) Uani 1 1 d .
H34 H 0.3116 0.5993 0.1603 0.075 Uiso 1 1 calc R
C35 C 0.2806(7) 0.4722(6) 0.2451(3) 0.0611(16) Uani 1 1 d .
H35 H 0.1880 0.5130 0.2680 0.073 Uiso 1 1 calc R
C36 C 0.6015(6) 0.6304(5) 0.0536(3) 0.0530(15) Uani 1 1 d .
C37 C 0.8170(7) 0.5616(6) -0.0413(3) 0.0555(16) Uani 1 1 d .
C38 C 0.9278(7) 0.6170(5) -0.1050(3) 0.0727(19) Uani 1 1 d .
H38A H 0.9910 0.5531 -0.1274 0.109 Uiso 1 1 calc R
H38B H 1.0048 0.6702 -0.0925 0.109 Uiso 1 1 calc R
H38C H 0.8586 0.6633 -0.1358 0.109 Uiso 1 1 calc R

loop_
_atom_site_aniso_label
_atom_site_aniso_U_11
_atom_site_aniso_U_22
_atom_site_aniso_U_33
_atom_site_aniso_U_23
_atom_site_aniso_U_13
_atom_site_aniso_U_12
Fe1 0.0457(5) 0.0672(6) 0.0551(6) -0.0069(4) 0.0006(4) -0.0065(4)
S1 0.1472(18) 0.0598(11) 0.0624(12) -0.0068(9) 0.0115(12) -0.0260(11)
O1 0.119(4) 0.077(3) 0.061(3) -0.009(3) 0.001(3) -0.038(3)
N1 0.055(3) 0.059(3) 0.052(3) -0.005(3) -0.004(2) -0.015(2)
N2 0.060(3) 0.056(3) 0.055(3) 0.000(3) 0.003(3) -0.010(3)
C1 0.070(6) 0.092(7) 0.122(9) 0.022(6) 0.012(6) 0.013(5)
C2 0.098(7) 0.090(7) 0.128(9) -0.033(6) -0.047(7) 0.014(5)
C3 0.115(8) 0.135(9) 0.075(7) -0.016(6) 0.022(6) 0.045(7)
C4 0.048(5) 0.115(8) 0.184(12) -0.010(9) 0.011(7) 0.002(4)
C5 0.109(7) 0.142(9) 0.100(8) -0.041(7) -0.054(7) 0.054(6)
C6 0.043(3) 0.067(4) 0.049(4) 0.002(3) -0.007(3) -0.005(3)
C7 0.072(4) 0.075(5) 0.047(4) 0.008(4) 0.009(3) 0.003(4)
C8 0.076(5) 0.065(4) 0.069(5) -0.005(4) 0.015(4) -0.019(4)
C9 0.060(4) 0.052(4) 0.064(4) -0.010(3) 0.000(3) -0.019(3)
C10 0.044(3) 0.051(4) 0.043(4) -0.009(3) -0.004(3) 0.001(3)
C11 0.035(3) 0.051(4) 0.049(4) -0.006(3) -0.003(3) -0.005(3)
C12 0.064(4) 0.077(5) 0.055(4) -0.013(4) 0.002(3) -0.037(3)
C13 0.062(4) 0.073(4) 0.048(4) -0.012(3) -0.004(3) -0.021(3)
C14 0.043(3) 0.057(4) 0.043(4) -0.001(3) 0.002(3) -0.008(3)
C15 0.083(5) 0.084(5) 0.050(4) -0.002(4) -0.012(4) -0.048(4)
C16 0.081(4) 0.081(5) 0.043(4) -0.003(3) -0.015(3) -0.032(4)
C17 0.046(3) 0.054(4) 0.053(4) -0.003(3) -0.005(3) 0.002(3)
C18 0.073(4) 0.061(4) 0.049(4) -0.009(4) 0.000(3) -0.006(4)
C19 0.098(5) 0.076(5) 0.058(4) -0.004(4) 0.007(4) -0.005(4)
Fe2 0.0601(6) 0.0651(6) 0.0552(6) -0.0038(5) 0.0027(4) -0.0169(4)
S2 0.0655(11) 0.0628(11) 0.0904(14) -0.0016(10) 0.0132(9) -0.0081(9)
O2 0.088(3) 0.058(3) 0.067(3) -0.009(2) 0.011(2) -0.011(2)
N3 0.053(3) 0.053(3) 0.048(3) -0.001(2) 0.004(2) -0.012(2)
N4 0.061(3) 0.053(3) 0.055(3) 0.003(3) -0.004(3) -0.014(3)
C20 0.092(7) 0.126(9) 0.122(9) -0.036(8) 0.028(6) -0.063(7)
C21 0.104(8) 0.103(9) 0.225(15) -0.042(10) -0.080(9) -0.013(7)
C22 0.178(13) 0.134(10) 0.086(8) 0.006(8) -0.053(9) -0.081(9)
C23 0.113(8) 0.134(10) 0.134(10) -0.088(8) 0.031(8) -0.049(8)
C24 0.130(9) 0.074(6) 0.153(11) -0.012(6) -0.015(8) -0.024(7)
C25 0.070(4) 0.077(5) 0.060(5) -0.014(4) 0.011(4) -0.016(4)
C26 0.080(5) 0.138(7) 0.062(5) -0.024(5) 0.005(4) -0.036(5)
C27 0.089(5) 0.141(7) 0.053(5) 0.023(5) -0.018(4) -0.039(5)
C28 0.065(4) 0.105(6) 0.069(5) 0.014(4) -0.008(4) -0.029(4)
C29 0.051(4) 0.059(4) 0.052(4) -0.002(3) -0.008(3) -0.016(3)
C30 0.043(3) 0.061(4) 0.053(4) -0.006(3) -0.003(3) -0.015(3)
C31 0.066(4) 0.045(4) 0.070(5) 0.008(3) 0.009(3) -0.003(3)
C32 0.064(4) 0.047(4) 0.073(5) -0.006(3) 0.009(3) 0.001(3)
C33 0.046(3) 0.045(4) 0.055(4) -0.010(3) -0.006(3) -0.017(3)
C34 0.047(4) 0.066(4) 0.070(5) 0.007(3) -0.008(3) -0.002(3)
C35 0.048(3) 0.067(4) 0.064(4) -0.008(4) 0.003(3) -0.001(3)
C36 0.045(3) 0.055(4) 0.059(4) 0.002(3) -0.009(3) -0.014(3)
C37 0.064(4) 0.054(4) 0.053(4) -0.010(3) -0.014(3) -0.014(3)
C38 0.075(4) 0.079(5) 0.057(4) -0.002(3) 0.014(3) -0.022(4)

loop_
_atom_type_symbol
_atom_type_description
_atom_type_scat_dispersion_real
_atom_type_scat_dispersion_imag
_atom_type_scat_source
C C 0.0033 0.0016 'International Tables Vol C Tables 4.2.6.8 and 6.1.1.4'
H H 0.0000 0.0000 'International Tables Vol C Tables 4.2.6.8 and 6.1.1.4'
N N 0.0061 0.0033 'International Tables Vol C Tables 4.2.6.8 and 6.1.1.4'
O O 0.0106 0.0060 'International Tables Vol C Tables 4.2.6.8 and 6.1.1.4'
S S 0.1246 0.1234 'International Tables Vol C Tables 4.2.6.8 and 6.1.1.4'
Fe Fe 0.3463 0.8444 'International Tables Vol C Tables 4.2.6.8 and 6.1.1.4'

loop_
_geom_angle_atom_site_label_1
_geom_angle_atom_site_label_2
_geom_angle_atom_site_label_3
_geom_angle
C4 Fe1 C5 40.1(3)
C4 Fe1 C1 67.2(3)
C5 Fe1 C1 40.3(3)
C4 Fe1 C2 66.5(3)
C5 Fe1 C2 66.7(3)
C1 Fe1 C2 39.4(3)
C4 Fe1 C6 167.5(5)
C5 Fe1 C6 151.0(5)
C1 Fe1 C6 118.2(3)
C2 Fe1 C6 109.8(3)
C4 Fe1 C3 39.5(3)
C5 Fe1 C3 66.8(3)
C1 Fe1 C3 66.6(3)
C2 Fe1 C3 39.6(3)
C6 Fe1 C3 130.2(4)
C4 Fe1 C8 108.8(3)
C5 Fe1 C8 128.1(4)
C1 Fe1 C8 166.0(5)
C2 Fe1 C8 153.0(4)
C6 Fe1 C8 68.7(2)
C3 Fe1 C8 119.6(4)
C4 Fe1 C9 118.3(4)
C5 Fe1 C9 107.9(3)
C1 Fe1 C9 128.4(4)
C2 Fe1 C9 166.2(4)
C6 Fe1 C9 68.3(2)
C3 Fe1 C9 151.8(5)
C8 Fe1 C9 40.3(2)
C4 Fe1 C7 129.5(4)
C5 Fe1 C7 166.4(5)
C1 Fe1 C7 152.4(4)
C2 Fe1 C7 120.6(4)
C6 Fe1 C7 40.9(2)
C3 Fe1 C7 110.7(3)
C8 Fe1 C7 40.3(2)
C9 Fe1 C7 67.6(2)
C4 Fe1 C10 150.6(5)
C5 Fe1 C10 116.7(4)
C1 Fe1 C10 107.2(3)
C2 Fe1 C10 128.6(4)
C6 Fe1 C10 41.19(19)
C3 Fe1 C10 167.0(5)
C8 Fe1 C10 69.2(2)
C9 Fe1 C10 40.99(19)
C7 Fe1 C10 69.0(2)
C17 N1 C14 131.0(5)
C17 N1 H1A 114.5
C14 N1 H1A 114.5
C18 N2 C17 129.3(5)
C18 N2 H2A 115.4
C17 N2 H2A 115.4
C2 C1 C5 107.6(8)
C2 C1 Fe1 70.6(5)
C5 C1 Fe1 69.7(5)
C2 C1 H1 126.2
C5 C1 H1 126.2
Fe1 C1 H1 125.2
C1 C2 C3 108.8(9)
C1 C2 Fe1 70.0(5)
C3 C2 Fe1 70.4(5)
C1 C2 H2 125.6
C3 C2 H2 125.6
Fe1 C2 H2 125.6
C4 C3 C2 107.7(9)
C4 C3 Fe1 69.1(5)
C2 C3 Fe1 70.0(5)
C4 C3 H3 126.2
C2 C3 H3 126.2
Fe1 C3 H3 126.2
C3 C4 C5 108.7(9)
C3 C4 Fe1 71.4(5)
C5 C4 Fe1 70.4(4)
C3 C4 H4 125.6
C5 C4 H4 125.6
Fe1 C4 H4 124.2
C4 C5 C1 107.2(9)
C4 C5 Fe1 69.5(5)
C1 C5 Fe1 70.1(4)
C4 C5 H5 126.4
C1 C5 H5 126.4
Fe1 C5 H5 125.6
C7 C6 C10 108.3(5)
C7 C6 Fe1 69.9(3)
C10 C6 Fe1 70.1(3)
C7 C6 H6 125.9
C10 C6 H6 125.9
Fe1 C6 H6 125.8
C8 C7 C6 108.6(5)
C8 C7 Fe1 69.8(4)
C6 C7 Fe1 69.3(3)
C8 C7 H7 125.7
C6 C7 H7 125.7
Fe1 C7 H7 126.8
C7 C8 C9 107.7(5)
C7 C8 Fe1 69.9(3)
C9 C8 Fe1 69.9(3)
C7 C8 H8 126.2
C9 C8 H8 126.2
Fe1 C8 H8 125.6
C8 C9 C10 109.7(5)
C8 C9 Fe1 69.8(3)
C10 C9 Fe1 69.9(3)
C8 C9 H9 125.1
C10 C9 H9 125.1
Fe1 C9 H9 126.8
C9 C10 C6 105.7(5)
C9 C10 C11 127.4(5)
C6 C10 C11 126.9(5)
C9 C10 Fe1 69.1(3)
C6 C10 Fe1 68.7(3)
C11 C10 Fe1 126.4(4)
C12 C11 C16 115.6(5)
C12 C11 C10 121.6(5)
C16 C11 C10 122.8(5)
C13 C12 C11 121.4(5)
C13 C12 H12 119.3
C11 C12 H12 119.3
C14 C13 C12 121.3(5)
C14 C13 H13 119.4
C12 C13 H13 119.4
C15 C14 C13 118.4(5)
C15 C14 N1 125.6(5)
C13 C14 N1 116.0(5)
C14 C15 C16 120.2(5)
C14 C15 H15 119.9
C16 C15 H15 119.9
C15 C16 C11 122.9(5)
C15 C16 H16 118.5
C11 C16 H16 118.5
N1 C17 N2 115.1(5)
N1 C17 S1 126.4(5)
N2 C17 S1 118.5(4)
O1 C18 N2 123.0(6)
O1 C18 C19 122.0(6)
N2 C18 C19 115.0(6)
C18 C19 H19A 109.5
C18 C19 H19B 109.5
H19A C19 H19B 109.5
C18 C19 H19C 109.5
H19A C19 H19C 109.5
H19B C19 H19C 109.5
C23 Fe2 C20 65.5(3)
C23 Fe2 C21 67.2(4)
C20 Fe2 C21 40.8(3)
C23 Fe2 C22 39.3(3)
C20 Fe2 C22 67.2(4)
C21 Fe2 C22 40.8(4)
C23 Fe2 C24 38.9(3)
C20 Fe2 C24 39.0(3)
C21 Fe2 C24 67.5(4)
C22 Fe2 C24 66.5(4)
C23 Fe2 C26 164.3(6)
C20 Fe2 C26 109.3(3)
C21 Fe2 C26 119.6(5)
C22 Fe2 C26 154.5(6)
C24 Fe2 C26 127.8(4)
C23 Fe2 C28 109.4(4)
C20 Fe2 C28 153.4(5)
C21 Fe2 C28 164.2(6)
C22 Fe2 C28 126.7(5)
C24 Fe2 C28 120.3(4)
C26 Fe2 C28 68.1(3)
C23 Fe2 C25 154.6(5)
C20 Fe2 C25 128.2(4)
C21 Fe2 C25 108.1(3)
C22 Fe2 C25 120.6(5)
C24 Fe2 C25 164.6(5)
C26 Fe2 C25 40.2(2)
C28 Fe2 C25 68.0(3)
C23 Fe2 C27 128.1(5)
C20 Fe2 C27 119.7(4)
C21 Fe2 C27 153.3(6)
C22 Fe2 C27 164.4(6)
C24 Fe2 C27 109.2(4)
C26 Fe2 C27 40.0(3)
C28 Fe2 C27 41.1(2)
C25 Fe2 C27 67.7(3)
C23 Fe2 C29 120.3(4)
C20 Fe2 C29 165.6(5)
C21 Fe2 C29 126.7(5)
C22 Fe2 C29 108.2(3)
C24 Fe2 C29 153.4(5)
C26 Fe2 C29 68.5(2)
C28 Fe2 C29 40.3(2)
C25 Fe2 C29 41.1(2)
C27 Fe2 C29 68.5(2)
C36 N3 C33 129.0(5)
C36 N3 H3A 115.5
C33 N3 H3A 115.5
C37 N4 C36 129.1(5)
C37 N4 H4A 115.5
C36 N4 H4A 115.5
C24 C20 C21 109.4(9)
C24 C20 Fe2 71.0(5)
C21 C20 Fe2 69.7(5)
C24 C20 H20 125.3
C21 C20 H20 125.3
Fe2 C20 H20 125.6
C20 C21 C22 105.0(9)
C20 C21 Fe2 69.5(5)
C22 C21 Fe2 69.7(5)
C20 C21 H21 127.5
C22 C21 H21 127.5
Fe2 C21 H21 125.0
C23 C22 C21 107.3(11)
C23 C22 Fe2 69.7(6)
C21 C22 Fe2 69.5(6)
C23 C22 H22 126.4
C21 C22 H22 126.4
Fe2 C22 H22 126.0
C24 C23 C22 110.6(11)
C24 C23 Fe2 71.4(5)
C22 C23 Fe2 70.9(6)
C24 C23 H23 124.7
C22 C23 H23 124.7
Fe2 C23 H23 124.6
C23 C24 C20 107.8(10)
C23 C24 Fe2 69.7(5)
C20 C24 Fe2 70.0(5)
C23 C24 H24 126.1
C20 C24 H24 126.1
Fe2 C24 H24 125.8
C26 C25 C29 108.5(6)
C26 C25 Fe2 69.5(4)
C29 C25 Fe2 70.1(3)
C26 C25 H25 125.8
C29 C25 H25 125.8
Fe2 C25 H25 126.1
C27 C26 C25 109.1(6)
C27 C26 Fe2 70.7(4)
C25 C26 Fe2 70.2(4)
C27 C26 H26 125.5
C25 C26 H26 125.5
Fe2 C26 H26 125.2
C26 C27 C28 107.4(6)
C26 C27 Fe2 69.4(4)
C28 C27 Fe2 69.1(4)
C26 C27 H27 126.3
C28 C27 H27 126.3
Fe2 C27 H27 126.8
C29 C28 C27 108.7(7)
C29 C28 Fe2 70.6(3)
C27 C28 Fe2 69.8(4)
C29 C28 H28 125.7
C27 C28 H28 125.7
Fe2 C28 H28 125.5
C28 C29 C25 106.3(6)
C28 C29 C30 126.4(6)
C25 C29 C30 127.2(6)
C28 C29 Fe2 69.1(3)
C25 C29 Fe2 68.8(3)
C30 C29 Fe2 127.9(4)
C35 C30 C31 117.0(5)
C35 C30 C29 120.8(5)
C31 C30 C29 122.2(5)
C32 C31 C30 121.5(5)
C32 C31 H31 119.3
C30 C31 H31 119.3
C31 C32 C33 120.4(5)
C31 C32 H32 119.8
C33 C32 H32 119.8
C34 C33 C32 119.3(5)
C34 C33 N3 124.1(5)
C32 C33 N3 116.6(5)
C33 C34 C35 119.3(5)
C33 C34 H34 120.3
C35 C34 H34 120.3
C30 C35 C34 122.5(5)
C30 C35 H35 118.8
C34 C35 H35 118.8
N3 C36 N4 114.7(5)
N3 C36 S2 127.5(5)
N4 C36 S2 117.8(4)
O2 C37 N4 122.5(5)
O2 C37 C38 124.4(6)
N4 C37 C38 113.1(5)
C37 C38 H38A 109.5
C37 C38 H38B 109.5
H38A C38 H38B 109.5
C37 C38 H38C 109.5
H38A C38 H38C 109.5
H38B C38 H38C 109.5

loop_
_geom_bond_atom_site_label_1
_geom_bond_atom_site_label_2
_geom_bond_distance
Fe1 C4 2.001(7)
Fe1 C5 2.013(7)
Fe1 C1 2.018(7)
Fe1 C2 2.025(7)
Fe1 C6 2.026(5)
Fe1 C3 2.029(7)
Fe1 C8 2.032(6)
Fe1 C9 2.033(5)
Fe1 C7 2.034(6)
Fe1 C10 2.044(5)
S1 C17 1.659(6)
O1 C18 1.212(6)
N1 C17 1.320(6)
N1 C14 1.427(6)
N1 H1A 0.8600
N2 C18 1.363(7)
N2 C17 1.391(6)
N2 H2A 0.8600
C1 C2 1.362(10)
C1 C5 1.388(10)
C1 H1 0.9300
C2 C3 1.373(11)
C2 H2 0.9300
C3 C4 1.361(11)
C3 H3 0.9300
C4 C5 1.376(11)
C4 H4 0.9300
C5 H5 0.9300
C6 C7 1.418(7)
C6 C10 1.432(7)
C6 H6 0.9300
C7 C8 1.401(8)
C7 H7 0.9300
C8 C9 1.401(7)
C8 H8 0.9300
C9 C10 1.428(7)
C9 H9 0.9300
C10 C11 1.455(7)
C11 C12 1.384(7)
C11 C16 1.389(7)
C12 C13 1.376(7)
C12 H12 0.9300
C13 C14 1.370(7)
C13 H13 0.9300
C14 C15 1.363(7)
C15 C16 1.367(7)
C15 H15 0.9300
C16 H16 0.9300
C18 C19 1.501(7)
C19 H19A 0.9600
C19 H19B 0.9600
C19 H19C 0.9600
Fe2 C23 1.992(8)
Fe2 C20 2.001(7)
Fe2 C21 2.005(8)
Fe2 C22 2.007(9)
Fe2 C24 2.013(8)
Fe2 C26 2.021(7)
Fe2 C28 2.027(6)
Fe2 C25 2.030(6)
Fe2 C27 2.037(7)
Fe2 C29 2.048(5)
S2 C36 1.646(6)
O2 C37 1.217(6)
N3 C36 1.323(6)
N3 C33 1.425(6)
N3 H3A 0.8600
N4 C37 1.374(6)
N4 C36 1.406(6)
N4 H4A 0.8600
C20 C24 1.340(11)
C20 C21 1.397(12)
C20 H20 0.9300
C21 C22 1.399(12)
C21 H21 0.9300
C22 C23 1.346(12)
C22 H22 0.9300
C23 C24 1.335(11)
C23 H23 0.9300
C24 H24 0.9300
C25 C26 1.393(8)
C25 C29 1.430(7)
C25 H25 0.9300
C26 C27 1.387(9)
C26 H26 0.9300
C27 C28 1.426(8)
C27 H27 0.9300
C28 C29 1.405(8)
C28 H28 0.9300
C29 C30 1.469(7)
C30 C35 1.379(7)
C30 C31 1.384(7)
C31 C32 1.379(7)
C31 H31 0.9300
C32 C33 1.383(7)
C32 H32 0.9300
C33 C34 1.372(7)
C34 C35 1.390(7)
C34 H34 0.9300
C35 H35 0.9300
C37 C38 1.502(7)
C38 H38A 0.9600
C38 H38B 0.9600
C38 H38C 0.9600

loop_
_geom_torsion_atom_site_label_1
_geom_torsion_atom_site_label_2
_geom_torsion_atom_site_label_3
_geom_torsion_atom_site_label_4
_geom_torsion
C4 Fe1 C1 C2 80.2(6)
C5 Fe1 C1 C2 118.2(7)
C6 Fe1 C1 C2 -87.3(6)
C3 Fe1 C1 C2 37.1(5)
C8 Fe1 C1 C2 156.5(10)
C9 Fe1 C1 C2 -171.0(5)
C7 Fe1 C1 C2 -53.1(8)
C10 Fe1 C1 C2 -130.6(6)
C4 Fe1 C1 C5 -38.0(5)
C2 Fe1 C1 C5 -118.2(7)
C6 Fe1 C1 C5 154.4(6)
C3 Fe1 C1 C5 -81.1(5)
C8 Fe1 C1 C5 38.2(14)
C9 Fe1 C1 C5 70.8(7)
C7 Fe1 C1 C5 -171.4(6)
C10 Fe1 C1 C5 111.1(6)
C5 C1 C2 C3 0.2(9)
Fe1 C1 C2 C3 -59.9(6)
C5 C1 C2 Fe1 60.1(5)
C4 Fe1 C2 C1 -82.2(6)
C5 Fe1 C2 C1 -38.3(5)
C6 Fe1 C2 C1 110.6(6)
C3 Fe1 C2 C1 -119.6(8)
C8 Fe1 C2 C1 -167.7(6)
C9 Fe1 C2 C1 31.1(15)
C7 Fe1 C2 C1 154.5(5)
C10 Fe1 C2 C1 68.0(7)
C4 Fe1 C2 C3 37.4(6)
C5 Fe1 C2 C3 81.2(6)
C1 Fe1 C2 C3 119.6(8)
C6 Fe1 C2 C3 -129.8(6)
C8 Fe1 C2 C3 -48.2(9)
C9 Fe1 C2 C3 150.7(11)
C7 Fe1 C2 C3 -85.9(7)
C10 Fe1 C2 C3 -172.4(6)
C1 C2 C3 C4 0.6(10)
Fe1 C2 C3 C4 -59.1(6)
C1 C2 C3 Fe1 59.7(6)
C5 Fe1 C3 C4 38.0(6)
C1 Fe1 C3 C4 82.0(6)
C2 Fe1 C3 C4 118.9(9)
C6 Fe1 C3 C4 -170.1(6)
C8 Fe1 C3 C4 -84.0(7)
C9 Fe1 C3 C4 -46.8(10)
C7 Fe1 C3 C4 -127.7(7)
C10 Fe1 C3 C4 146.2(13)
C4 Fe1 C3 C2 -118.9(9)
C5 Fe1 C3 C2 -81.0(6)
C1 Fe1 C3 C2 -36.9(5)
C6 Fe1 C3 C2 71.0(7)
C8 Fe1 C3 C2 157.1(6)
C9 Fe1 C3 C2 -165.7(6)
C7 Fe1 C3 C2 113.4(6)
C10 Fe1 C3 C2 27.3(18)
C2 C3 C4 C5 -1.1(10)
Fe1 C3 C4 C5 -60.8(6)
C2 C3 C4 Fe1 59.7(6)
C5 Fe1 C4 C3 -118.7(9)
C1 Fe1 C4 C3 -80.4(6)
C2 Fe1 C4 C3 -37.5(6)
C6 Fe1 C4 C3 37.6(18)
C8 Fe1 C4 C3 113.9(7)
C9 Fe1 C4 C3 157.0(6)
C7 Fe1 C4 C3 73.7(8)
C10 Fe1 C4 C3 -165.2(6)
C1 Fe1 C4 C5 38.2(6)
C2 Fe1 C4 C5 81.2(6)
C6 Fe1 C4 C5 156.3(12)
C3 Fe1 C4 C5 118.7(9)
C8 Fe1 C4 C5 -127.4(7)
C9 Fe1 C4 C5 -84.4(7)
C7 Fe1 C4 C5 -167.7(6)
C10 Fe1 C4 C5 -46.6(10)
C3 C4 C5 C1 1.2(10)
Fe1 C4 C5 C1 -60.2(5)
C3 C4 C5 Fe1 61.4(6)
C2 C1 C5 C4 -0.8(9)
Fe1 C1 C5 C4 59.9(6)
C2 C1 C5 Fe1 -60.7(5)
C1 Fe1 C5 C4 -118.1(8)
C2 Fe1 C5 C4 -80.6(6)
C6 Fe1 C5 C4 -169.7(6)
C3 Fe1 C5 C4 -37.4(6)
C8 Fe1 C5 C4 72.9(7)
C9 Fe1 C5 C4 113.0(7)
C7 Fe1 C5 C4 44.7(15)
C10 Fe1 C5 C4 156.5(7)
C4 Fe1 C5 C1 118.1(8)
C2 Fe1 C5 C1 37.5(5)
C6 Fe1 C5 C1 -51.6(9)
C3 Fe1 C5 C1 80.7(5)
C8 Fe1 C5 C1 -169.0(5)
C9 Fe1 C5 C1 -128.9(6)
C7 Fe1 C5 C1 162.8(10)
C10 Fe1 C5 C1 -85.4(6)
C4 Fe1 C6 C7 44.0(16)
C5 Fe1 C6 C7 -168.3(6)
C1 Fe1 C6 C7 156.6(5)
C2 Fe1 C6 C7 114.3(6)
C3 Fe1 C6 C7 74.4(6)
C8 Fe1 C6 C7 -36.9(3)
C9 Fe1 C6 C7 -80.4(4)
C10 Fe1 C6 C7 -119.2(5)
C4 Fe1 C6 C10 163.2(14)
C5 Fe1 C6 C10 -49.1(7)
C1 Fe1 C6 C10 -84.2(5)
C2 Fe1 C6 C10 -126.5(5)
C3 Fe1 C6 C10 -166.3(5)
C8 Fe1 C6 C10 82.3(3)
C9 Fe1 C6 C10 38.8(3)
C7 Fe1 C6 C10 119.2(5)
C10 C6 C7 C8 -1.0(6)
Fe1 C6 C7 C8 58.8(4)
C10 C6 C7 Fe1 -59.8(4)
C4 Fe1 C7 C8 71.0(6)
C5 Fe1 C7 C8 35.1(14)
C1 Fe1 C7 C8 -169.4(6)
C2 Fe1 C7 C8 154.5(5)
C6 Fe1 C7 C8 -120.2(5)
C3 Fe1 C7 C8 111.7(6)
C9 Fe1 C7 C8 -37.9(3)
C10 Fe1 C7 C8 -82.2(4)
C4 Fe1 C7 C6 -168.8(6)
C5 Fe1 C7 C6 155.3(12)
C1 Fe1 C7 C6 -49.2(8)
C2 Fe1 C7 C6 -85.3(5)
C3 Fe1 C7 C6 -128.1(6)
C8 Fe1 C7 C6 120.2(5)
C9 Fe1 C7 C6 82.3(3)
C10 Fe1 C7 C6 38.0(3)
C6 C7 C8 C9 1.4(7)
Fe1 C7 C8 C9 60.0(4)
C6 C7 C8 Fe1 -58.5(4)
C4 Fe1 C8 C7 -129.6(6)
C5 Fe1 C8 C7 -170.1(5)
C1 Fe1 C8 C7 159.3(10)
C2 Fe1 C8 C7 -54.6(8)
C6 Fe1 C8 C7 37.4(3)
C3 Fe1 C8 C7 -87.7(6)
C9 Fe1 C8 C7 118.6(5)
C10 Fe1 C8 C7 81.7(4)
C4 Fe1 C8 C9 111.8(6)
C5 Fe1 C8 C9 71.3(6)
C1 Fe1 C8 C9 40.7(12)
C2 Fe1 C8 C9 -173.2(6)
C6 Fe1 C8 C9 -81.2(4)
C3 Fe1 C8 C9 153.8(5)
C7 Fe1 C8 C9 -118.6(5)
C10 Fe1 C8 C9 -36.9(3)
C7 C8 C9 C10 -1.4(7)
Fe1 C8 C9 C10 58.6(4)
C7 C8 C9 Fe1 -60.0(4)
C4 Fe1 C9 C8 -86.1(6)
C5 Fe1 C9 C8 -128.5(6)
C1 Fe1 C9 C8 -168.4(5)
C2 Fe1 C9 C8 166.9(11)
C6 Fe1 C9 C8 82.2(4)
C3 Fe1 C9 C8 -54.4(8)
C7 Fe1 C9 C8 37.9(3)
C10 Fe1 C9 C8 121.2(5)
C4 Fe1 C9 C10 152.7(5)
C5 Fe1 C9 C10 110.3(6)
C1 Fe1 C9 C10 70.4(5)
C2 Fe1 C9 C10 45.7(12)
C6 Fe1 C9 C10 -39.0(3)
C3 Fe1 C9 C10 -175.6(6)
C8 Fe1 C9 C10 -121.2(5)
C7 Fe1 C9 C10 -83.3(3)
C8 C9 C10 C6 0.8(6)
Fe1 C9 C10 C6 59.3(3)
C8 C9 C10 C11 -179.1(5)
Fe1 C9 C10 C11 -120.6(5)
C8 C9 C10 Fe1 -58.5(4)
C7 C6 C10 C9 0.1(6)
Fe1 C6 C10 C9 -59.5(3)
C7 C6 C10 C11 180.0(5)
Fe1 C6 C10 C11 120.3(5)
C7 C6 C10 Fe1 59.7(4)
C4 Fe1 C10 C9 -55.3(7)
C5 Fe1 C10 C9 -86.9(5)
C1 Fe1 C10 C9 -129.4(5)
C2 Fe1 C10 C9 -167.4(5)
C6 Fe1 C10 C9 117.3(5)
C3 Fe1 C10 C9 170.7(13)
C8 Fe1 C10 C9 36.3(3)
C7 Fe1 C10 C9 79.6(4)
C4 Fe1 C10 C6 -172.7(6)
C5 Fe1 C10 C6 155.7(5)
C1 Fe1 C10 C6 113.3(5)
C2 Fe1 C10 C6 75.3(5)
C3 Fe1 C10 C6 53.4(14)
C8 Fe1 C10 C6 -81.0(4)
C9 Fe1 C10 C6 -117.3(5)
C7 Fe1 C10 C6 -37.7(3)
C4 Fe1 C10 C11 66.4(8)
C5 Fe1 C10 C11 34.8(7)
C1 Fe1 C10 C11 -7.6(7)
C2 Fe1 C10 C11 -45.6(7)
C6 Fe1 C10 C11 -120.9(6)
C3 Fe1 C10 C11 -67.6(15)
C8 Fe1 C10 C11 158.1(6)
C9 Fe1 C10 C11 121.7(6)
C7 Fe1 C10 C11 -158.7(6)
C9 C10 C11 C12 -4.2(8)
C6 C10 C11 C12 175.9(5)
Fe1 C10 C11 C12 -94.6(6)
C9 C10 C11 C16 177.8(5)
C6 C10 C11 C16 -2.0(8)
Fe1 C10 C11 C16 87.4(6)
C16 C11 C12 C13 -0.1(8)
C10 C11 C12 C13 -178.2(5)
C11 C12 C13 C14 -1.3(9)
C12 C13 C14 C15 0.9(8)
C12 C13 C14 N1 -179.7(5)
C17 N1 C14 C15 -20.6(9)
C17 N1 C14 C13 160.0(5)
C13 C14 C15 C16 0.9(9)
N1 C14 C15 C16 -178.5(5)
C14 C15 C16 C11 -2.4(10)
C12 C11 C16 C15 1.9(9)
C10 C11 C16 C15 180.0(6)
C14 N1 C17 N2 -178.7(5)
C14 N1 C17 S1 0.9(8)
C18 N2 C17 N1 -1.4(8)
C18 N2 C17 S1 178.9(5)
C17 N2 C18 O1 -2.6(10)
C17 N2 C18 C19 177.4(5)
C23 Fe2 C20 C24 37.3(6)
C21 Fe2 C20 C24 120.1(9)
C22 Fe2 C20 C24 80.3(7)
C26 Fe2 C20 C24 -126.8(7)
C28 Fe2 C20 C24 -47.2(10)
C25 Fe2 C20 C24 -167.9(6)
C27 Fe2 C20 C24 -84.1(8)
C29 Fe2 C20 C24 154.3(11)
C23 Fe2 C20 C21 -82.8(7)
C22 Fe2 C20 C21 -39.7(6)
C24 Fe2 C20 C21 -120.1(9)
C26 Fe2 C20 C21 113.2(8)
C28 Fe2 C20 C21 -167.3(7)
C25 Fe2 C20 C21 72.1(8)
C27 Fe2 C20 C21 155.9(7)
C29 Fe2 C20 C21 34.2(16)
C24 C20 C21 C22 0.9(10)
Fe2 C20 C21 C22 61.0(6)
C24 C20 C21 Fe2 -60.1(6)
C23 Fe2 C21 C20 78.4(6)
C22 Fe2 C21 C20 115.6(9)
C24 Fe2 C21 C20 36.1(6)
C26 Fe2 C21 C20 -85.8(7)
C28 Fe2 C21 C20 158.9(11)
C25 Fe2 C21 C20 -128.2(7)
C27 Fe2 C21 C20 -52.2(11)
C29 Fe2 C21 C20 -169.9(6)
C23 Fe2 C21 C22 -37.2(6)
C20 Fe2 C21 C22 -115.6(9)
C24 Fe2 C21 C22 -79.5(6)
C26 Fe2 C21 C22 158.6(7)
C28 Fe2 C21 C22 43.2(16)
C25 Fe2 C21 C22 116.2(8)
C27 Fe2 C21 C22 -167.8(8)
C29 Fe2 C21 C22 74.4(8)
C20 C21 C22 C23 -1.1(11)
Fe2 C21 C22 C23 59.8(7)
C20 C21 C22 Fe2 -60.9(6)
C20 Fe2 C22 C23 -78.7(6)
C21 Fe2 C22 C23 -118.4(10)
C24 Fe2 C22 C23 -36.1(6)
C26 Fe2 C22 C23 -166.0(7)
C28 Fe2 C22 C23 75.0(8)
C25 Fe2 C22 C23 159.2(6)
C27 Fe2 C22 C23 40.8(16)
C29 Fe2 C22 C23 115.9(7)
C23 Fe2 C22 C21 118.4(10)
C20 Fe2 C22 C21 39.7(6)
C24 Fe2 C22 C21 82.3(6)
C26 Fe2 C22 C21 -47.5(12)
C28 Fe2 C22 C21 -166.5(7)
C25 Fe2 C22 C21 -82.3(8)
C27 Fe2 C22 C21 159.3(11)
C29 Fe2 C22 C21 -125.6(8)
C21 C22 C23 C24 1.0(11)
Fe2 C22 C23 C24 60.6(7)
C21 C22 C23 Fe2 -59.6(7)
C20 Fe2 C23 C24 -37.3(6)
C21 Fe2 C23 C24 -82.0(7)
C22 Fe2 C23 C24 -120.6(10)
C26 Fe2 C23 C24 36.7(17)
C28 Fe2 C23 C24 114.5(8)
C25 Fe2 C23 C24 -166.1(7)
C27 Fe2 C23 C24 72.2(8)
C29 Fe2 C23 C24 157.6(7)
C20 Fe2 C23 C22 83.3(7)
C21 Fe2 C23 C22 38.6(7)
C24 Fe2 C23 C22 120.6(10)
C26 Fe2 C23 C22 157.3(12)
C28 Fe2 C23 C22 -124.8(7)
C25 Fe2 C23 C22 -45.5(11)
C27 Fe2 C23 C22 -167.1(7)
C29 Fe2 C23 C22 -81.8(8)
C22 C23 C24 C20 -0.4(11)
Fe2 C23 C24 C20 59.9(6)
C22 C23 C24 Fe2 -60.3(7)
C21 C20 C24 C23 -0.3(11)
Fe2 C20 C24 C23 -59.7(6)
C21 C20 C24 Fe2 59.4(6)
C20 Fe2 C24 C23 118.7(10)
C21 Fe2 C24 C23 81.0(7)
C22 Fe2 C24 C23 36.5(7)
C26 Fe2 C24 C23 -168.2(7)
C28 Fe2 C24 C23 -83.6(8)
C25 Fe2 C24 C23 157.2(12)
C27 Fe2 C24 C23 -127.4(8)
C29 Fe2 C24 C23 -47.3(11)
C23 Fe2 C24 C20 -118.7(10)
C21 Fe2 C24 C20 -37.8(6)
C22 Fe2 C24 C20 -82.3(7)
C26 Fe2 C24 C20 73.0(8)
C28 Fe2 C24 C20 157.7(6)
C25 Fe2 C24 C20 38.5(16)
C27 Fe2 C24 C20 113.8(7)
C29 Fe2 C24 C20 -166.0(7)
C23 Fe2 C25 C26 -170.7(9)
C20 Fe2 C25 C26 73.8(6)
C21 Fe2 C25 C26 114.7(7)
C22 Fe2 C25 C26 157.6(6)
C24 Fe2 C25 C26 43.9(14)
C28 Fe2 C25 C26 -81.7(4)
C27 Fe2 C25 C26 -37.1(4)
C29 Fe2 C25 C26 -119.6(6)
C23 Fe2 C25 C29 -51.0(10)
C20 Fe2 C25 C29 -166.5(5)
C21 Fe2 C25 C29 -125.7(7)
C22 Fe2 C25 C29 -82.7(6)
C24 Fe2 C25 C29 163.6(12)
C26 Fe2 C25 C29 119.6(6)
C28 Fe2 C25 C29 38.0(3)
C27 Fe2 C25 C29 82.5(4)
C29 C25 C26 C27 0.7(8)
Fe2 C25 C26 C27 60.2(5)
C29 C25 C26 Fe2 -59.5(4)
C23 Fe2 C26 C27 45.5(13)
C20 Fe2 C26 C27 113.5(6)
C21 Fe2 C26 C27 157.2(7)
C22 Fe2 C26 C27 -169.1(8)
C24 Fe2 C26 C27 73.9(6)
C28 Fe2 C26 C27 -38.2(4)
C25 Fe2 C26 C27 -119.6(6)
C29 Fe2 C26 C27 -81.8(4)
C23 Fe2 C26 C25 165.1(11)
C20 Fe2 C26 C25 -126.9(6)
C21 Fe2 C26 C25 -83.2(7)
C22 Fe2 C26 C25 -49.5(9)
C24 Fe2 C26 C25 -166.5(5)
C28 Fe2 C26 C25 81.4(4)
C27 Fe2 C26 C25 119.6(6)
C29 Fe2 C26 C25 37.8(4)
C25 C26 C27 C28 -1.1(8)
Fe2 C26 C27 C28 58.8(5)
C25 C26 C27 Fe2 -60.0(5)
C23 Fe2 C27 C26 -165.8(6)
C20 Fe2 C27 C26 -85.0(7)
C21 Fe2 C27 C26 -48.5(10)
C22 Fe2 C27 C26 162.4(12)
C24 Fe2 C27 C26 -126.5(6)
C28 Fe2 C27 C26 119.1(6)
C25 Fe2 C27 C26 37.4(4)
C29 Fe2 C27 C26 81.8(4)
C23 Fe2 C27 C28 75.1(6)
C20 Fe2 C27 C28 155.9(6)
C21 Fe2 C27 C28 -167.6(8)
C22 Fe2 C27 C28 43.3(15)
C24 Fe2 C27 C28 114.4(6)
C26 Fe2 C27 C28 -119.1(6)
C25 Fe2 C27 C28 -81.7(4)
C29 Fe2 C27 C28 -37.3(4)
C26 C27 C28 C29 1.2(8)
Fe2 C27 C28 C29 60.2(4)
C26 C27 C28 Fe2 -59.0(5)
C23 Fe2 C28 C29 114.4(6)
C20 Fe2 C28 C29 -171.9(7)
C21 Fe2 C28 C29 39.9(15)
C22 Fe2 C28 C29 73.9(7)
C24 Fe2 C28 C29 155.8(6)
C26 Fe2 C28 C29 -82.2(4)
C25 Fe2 C28 C29 -38.7(4)
C27 Fe2 C28 C29 -119.4(6)
C23 Fe2 C28 C27 -126.2(7)
C20 Fe2 C28 C27 -52.5(9)
C21 Fe2 C28 C27 159.3(12)
C22 Fe2 C28 C27 -166.7(7)
C24 Fe2 C28 C27 -84.8(7)
C26 Fe2 C28 C27 37.2(4)
C25 Fe2 C28 C27 80.7(5)
C29 Fe2 C28 C27 119.4(6)
C27 C28 C29 C25 -0.7(7)
Fe2 C28 C29 C25 59.0(4)
C27 C28 C29 C30 177.9(5)
Fe2 C28 C29 C30 -122.4(6)
C27 C28 C29 Fe2 -59.7(5)
C26 C25 C29 C28 0.0(7)
Fe2 C25 C29 C28 -59.1(4)
C26 C25 C29 C30 -178.6(5)
Fe2 C25 C29 C30 122.2(6)
C26 C25 C29 Fe2 59.2(4)
C23 Fe2 C29 C28 -84.6(7)
C20 Fe2 C29 C28 165.3(11)
C21 Fe2 C29 C28 -167.4(6)
C22 Fe2 C29 C28 -125.9(7)
C24 Fe2 C29 C28 -52.2(9)
C26 Fe2 C29 C28 81.0(5)
C25 Fe2 C29 C28 118.1(6)
C27 Fe2 C29 C28 37.9(4)
C23 Fe2 C29 C25 157.3(6)
C20 Fe2 C29 C25 47.2(13)
C21 Fe2 C29 C25 74.5(7)
C22 Fe2 C29 C25 116.0(7)
C24 Fe2 C29 C25 -170.4(7)
C26 Fe2 C29 C25 -37.1(4)
C28 Fe2 C29 C25 -118.1(6)
C27 Fe2 C29 C25 -80.2(4)
C23 Fe2 C29 C30 36.0(8)
C20 Fe2 C29 C30 -74.2(14)
C21 Fe2 C29 C30 -46.9(8)
C22 Fe2 C29 C30 -5.3(8)
C24 Fe2 C29 C30 68.3(10)
C26 Fe2 C29 C30 -158.4(6)
C28 Fe2 C29 C30 120.5(7)
C25 Fe2 C29 C30 -121.4(7)
C27 Fe2 C29 C30 158.5(6)
C28 C29 C30 C35 -170.7(6)
C25 C29 C30 C35 7.7(9)
Fe2 C29 C30 C35 98.6(6)
C28 C29 C30 C31 6.6(9)
C25 C29 C30 C31 -175.1(5)
Fe2 C29 C30 C31 -84.1(7)
C35 C30 C31 C32 1.7(9)
C29 C30 C31 C32 -175.7(5)
C30 C31 C32 C33 0.1(9)
C31 C32 C33 C34 -2.5(9)
C31 C32 C33 N3 178.6(5)
C36 N3 C33 C34 28.4(8)
C36 N3 C33 C32 -152.8(5)
C32 C33 C34 C35 3.2(8)
N3 C33 C34 C35 -178.1(5)
C31 C30 C35 C34 -1.0(8)
C29 C30 C35 C34 176.4(5)
C33 C34 C35 C30 -1.4(9)
C33 N3 C36 N4 174.1(5)
C33 N3 C36 S2 -3.7(8)
C37 N4 C36 N3 -7.4(8)
C37 N4 C36 S2 170.6(4)
C36 N4 C37 O2 5.7(9)
C36 N4 C37 C38 -175.0(5)
